data_9017844
loop_
_publ_author_name
'Becker, K. A.'
'Plieth, K.'
'Stranski, I. N.'

_publ_section_title
;
 Strukturuntersuchung der monoklinen arsenikmodifikation claudetit
;
_journal_name_full 'Zeitschrift fur Anorganische und Allgemeine Chemie'
_journal_page_first 293
_journal_page_last 301
_journal_paper_doi 10.1002/zaac.19512660604
_journal_volume 266
_journal_year 1951
_chemical_formula_sum 'As2 O3'
_chemical_name_mineral Claudetite
_space_group_IT_number 14
_space_group_name_Hall '-P 2yn'
_space_group_name_H-M_alt 'P 1 21/n 1'
_symmetry_space_group_name_H-M 'P 1 21/n 1'
_cell_angle_alpha 90
_cell_angle_beta 93.88
_cell_angle_gamma 90
_cell_formula_units_Z 4
_cell_length_a 5.25
_cell_length_b 12.90
_cell_length_c 4.53
_cell_volume 306.091
_database_code_amcsd 0015770
_exptl_crystal_density_diffrn 4.293
_cod_data_source_file inputs/fixed/downloads/20/20545.cif
_cod_data_source_block 20545
_cod_database_code 9017844
_cod_duplicate_entry 9009797

loop_
_space_group_symop_operation_xyz
x,y,z
1/2+x,1/2-y,1/2+z
1/2-x,1/2+y,1/2-z
-x,-y,-z

loop_
_atom_site_label
_atom_site_fract_x
_atom_site_fract_y
_atom_site_fract_z
_atom_site_U_iso_or_equiv
As1 0.33500 0.35100 0.00000 0.02280
As2 0.25000 0.10100 0.00000 0.02280
O1 0.43200 0.21900 0.91500 0.02280
O2 0.45200 0.34400 0.37600 0.02280
O3 0.63100 0.40800 0.87600 0.02280

loop_
_cod_related_entry_id
_cod_related_entry_database
_cod_related_entry_code
1 AMCSD 0015770
2 Wikidata Q747742
3 Wikipedia Claudetite
